data_7200174
loop_
_publ_author_name
'Yang, Wenbin'
'Lin, Xiang'
'Blake, Alexander J.'
'Wilson, Claire'
'Hubberstey, Peter'
'Champness, Neil R.'
'Schr\"oder, Martin'

_publ_section_title
;
 In situ synthesis of 5-substituted-tetrazoles and
 metallosupramolecular co-ordination polymers
;
_journal_issue 1
_journal_name_full CrystEngComm
_journal_page_first 67
_journal_paper_doi 10.1039/b808496c
_journal_volume 11
_journal_year 2009
_chemical_formula_moiety 'C6 H6 N O2 +, N O3 -'
_chemical_formula_sum 'C6 H6 N2 O5'
_chemical_formula_weight 186.13
_chemical_name_systematic
;
?
;
_space_group_IT_number 14
_symmetry_cell_setting monoclinic
_symmetry_space_group_name_Hall '-P 2yn'
_symmetry_space_group_name_H-M 'P 1 21/n 1'
_atom_sites_solution_hydrogens 'O-H from delta-F; others geometrically placed'
_atom_sites_solution_primary direct
_audit_creation_method SHELXL-97
_cell_angle_alpha 90.00
_cell_angle_beta 90.398(2)
_cell_angle_gamma 90.00
_cell_formula_units_Z 4
_cell_length_a 6.6590(8)
_cell_length_b 8.1864(10)
_cell_length_c 14.140(2)
_cell_measurement_reflns_used 1643
_cell_measurement_temperature 150(2)
_cell_measurement_theta_max 27.1
_cell_measurement_theta_min 2.9
_cell_volume 770.80(17)
_computing_cell_refinement 'Bruker SAINT version 6.36a (Bruker, 2002)'
_computing_data_collection 'Bruker SMART version 5.624 (Bruker, 2001)'
_computing_data_reduction 'Bruker SAINT; Bruker SHELXTL (Bruker, 2001)'
_computing_molecular_graphics 'Bruker SHELXTL'
_computing_publication_material 'enCIFer(Allen et al.,2004);PLATON(Spek,2003)'
_computing_structure_refinement 'SHELXL-97 (Sheldrick, 1997)'
_computing_structure_solution 'SHELXS-97 (Sheldrick, 1990)'
_diffrn_ambient_temperature 150(2)
_diffrn_measured_fraction_theta_full 0.977
_diffrn_measured_fraction_theta_max 0.977
_diffrn_measurement_device_type 'Bruker SMART1000 CCD area detector'
_diffrn_measurement_method omega
_diffrn_radiation_monochromator graphite
_diffrn_radiation_source 'normal-focus sealed tube'
_diffrn_radiation_type MoK\a
_diffrn_radiation_wavelength 0.71073
_diffrn_reflns_av_R_equivalents 0.024
_diffrn_reflns_av_sigmaI/netI 0.031
_diffrn_reflns_limit_h_max 4
_diffrn_reflns_limit_h_min -8
_diffrn_reflns_limit_k_max 10
_diffrn_reflns_limit_k_min -10
_diffrn_reflns_limit_l_max 18
_diffrn_reflns_limit_l_min -17
_diffrn_reflns_number 4578
_diffrn_reflns_theta_full 27.52
_diffrn_reflns_theta_max 27.52
_diffrn_reflns_theta_min 3.39
_diffrn_standards_decay_% 0
_diffrn_standards_number 0
_exptl_absorpt_coefficient_mu 0.142
_exptl_absorpt_correction_type none
_exptl_crystal_colour colourless
_exptl_crystal_density_diffrn 1.604
_exptl_crystal_density_method 'not measured'
_exptl_crystal_description Needle
_exptl_crystal_F_000 384
_exptl_crystal_size_max 0.45
_exptl_crystal_size_mid 0.08
_exptl_crystal_size_min 0.06
_refine_diff_density_max 0.21
_refine_diff_density_min -0.18
_refine_diff_density_rms 0.04
_refine_ls_extinction_coef 0.0066(14)
_refine_ls_extinction_expression Fc^*^=kFc[1+0.001xFc^2^\l^3^/sin(2\q)]^-1/4^
_refine_ls_extinction_method SHELXL
_refine_ls_goodness_of_fit_ref 1.00
_refine_ls_hydrogen_treatment 'rigid rotating group; riding model'
_refine_ls_matrix_type full
_refine_ls_number_parameters 127
_refine_ls_number_reflns 1732
_refine_ls_number_restraints 0
_refine_ls_restrained_S_all 1.00
_refine_ls_R_factor_all 0.0500
_refine_ls_R_factor_gt 0.0313
_refine_ls_shift/su_max 0.001
_refine_ls_shift/su_mean 0.000
_refine_ls_structure_factor_coef Fsqd
_refine_ls_weighting_details 'calc w=1/[\s^2^(Fo^2^)+(0.036P)^2^] where P=(Fo^2^+2Fc^2^)/3'
_refine_ls_weighting_scheme calc
_refine_ls_wR_factor_gt 0.0700
_refine_ls_wR_factor_ref 0.0754
_reflns_number_gt 1238
_reflns_number_total 1732
_reflns_threshold_expression >2sigma(I)
_cod_data_source_file b808496c.txt
_cod_data_source_block (6)
_cod_original_cell_volume 770.8(2)
_cod_original_sg_symbol_H-M 'P 21/n'
_cod_database_code 7200174

loop_
_symmetry_equiv_pos_as_xyz
'x, y, z'
'-x+1/2, y+1/2, -z+1/2'
'-x, -y, -z'
'x-1/2, -y-1/2, z-1/2'

loop_
_atom_site_label
_atom_site_type_symbol
_atom_site_fract_x
_atom_site_fract_y
_atom_site_fract_z
_atom_site_U_iso_or_equiv
_atom_site_adp_type
_atom_site_occupancy
_atom_site_symmetry_multiplicity
_atom_site_calc_flag
_atom_site_refinement_flags
_atom_site_disorder_assembly
_atom_site_disorder_group
N1 N 0.39621(17) 1.41664(14) 1.14896(8) 0.0384(3) Uani 1 1 d . . .
O1 O 0.05426(14) 1.19518(10) 0.86606(6) 0.0374(2) Uani 1 1 d . . .
O2 O 0.19432(14) 0.97470(10) 0.93411(6) 0.0333(2) Uani 1 1 d . . .
H2 H 0.148(2) 0.9256(19) 0.8830(11) 0.060(5) Uiso 1 1 d . . .
O3 O -0.03837(15) 0.68284(11) 0.67561(7) 0.0464(3) Uani 1 1 d . . .
O4 O 0.05307(16) 0.86522(10) 0.77595(6) 0.0458(3) Uani 1 1 d . . .
O5 O 0.10780(16) 0.61096(12) 0.80641(7) 0.0512(3) Uani 1 1 d . . .
C1 C 0.3036(2) 1.49059(17) 1.07636(9) 0.0380(3) Uani 1 1 d . . .
H1A H 0.2917 1.6062 1.0752 0.046 Uiso 1 1 calc R . .
C2 C 0.22615(19) 1.39909(15) 1.00387(9) 0.0320(3) Uani 1 1 d . . .
H2A H 0.1617 1.4506 0.9517 0.038 Uiso 1 1 calc R . .
C3 C 0.24270(17) 1.23025(15) 1.00739(8) 0.0269(3) Uani 1 1 d . . .
C4 C 0.3387(2) 1.15716(16) 1.08380(8) 0.0334(3) Uani 1 1 d . . .
H4A H 0.3505 1.0417 1.0874 0.040 Uiso 1 1 calc R . .
C5 C 0.4165(2) 1.25477(18) 1.15436(9) 0.0393(3) Uani 1 1 d . . .
H5A H 0.4845 1.2070 1.2068 0.047 Uiso 1 1 calc R . .
C6 C 0.15347(18) 1.13199(15) 0.92775(8) 0.0277(3) Uani 1 1 d . . .
N2 N 0.04071(16) 0.71486(12) 0.75239(7) 0.0318(3) Uani 1 1 d . . .
H1 H 0.453(2) 1.492(2) 1.1943(11) 0.063(5) Uiso 1 1 d . . .

loop_
_atom_site_aniso_label
_atom_site_aniso_U_11
_atom_site_aniso_U_22
_atom_site_aniso_U_33
_atom_site_aniso_U_23
_atom_site_aniso_U_13
_atom_site_aniso_U_12
N1 0.0355(7) 0.0449(7) 0.0348(6) -0.0141(5) -0.0011(5) -0.0057(5)
O1 0.0454(6) 0.0374(5) 0.0293(5) 0.0031(4) -0.0143(4) 0.0024(4)
O2 0.0453(6) 0.0277(5) 0.0267(5) -0.0017(4) -0.0099(4) 0.0026(4)
O3 0.0553(6) 0.0378(5) 0.0460(6) -0.0150(4) -0.0171(5) -0.0025(5)
O4 0.0791(8) 0.0245(5) 0.0335(5) -0.0046(4) -0.0204(5) 0.0009(5)
O5 0.0664(7) 0.0355(6) 0.0518(6) 0.0154(5) -0.0053(5) 0.0063(5)
C1 0.0380(8) 0.0341(7) 0.0419(8) -0.0061(6) 0.0010(7) -0.0006(6)
C2 0.0315(7) 0.0334(7) 0.0312(7) 0.0012(5) -0.0008(6) 0.0035(6)
C3 0.0253(6) 0.0318(7) 0.0236(6) 0.0007(5) -0.0004(5) 0.0013(5)
C4 0.0392(8) 0.0345(7) 0.0265(6) 0.0012(5) -0.0085(6) 0.0035(6)
C5 0.0373(8) 0.0535(9) 0.0271(7) -0.0018(6) -0.0068(6) 0.0016(7)
C6 0.0293(7) 0.0307(7) 0.0230(6) 0.0026(5) -0.0028(5) 0.0008(5)
N2 0.0356(6) 0.0281(6) 0.0318(6) -0.0005(4) 0.0007(5) -0.0024(5)

loop_
_atom_type_symbol
_atom_type_description
_atom_type_scat_dispersion_real
_atom_type_scat_dispersion_imag
_atom_type_scat_source
C C 0.0033 0.0016 'International Tables Vol C Tables 4.2.6.8 and 6.1.1.4'
H H 0.0000 0.0000 'International Tables Vol C Tables 4.2.6.8 and 6.1.1.4'
N N 0.0061 0.0033 'International Tables Vol C Tables 4.2.6.8 and 6.1.1.4'
O O 0.0106 0.0060 'International Tables Vol C Tables 4.2.6.8 and 6.1.1.4'

loop_
_geom_angle_atom_site_label_1
_geom_angle_atom_site_label_2
_geom_angle_atom_site_label_3
_geom_angle
_geom_angle_site_symmetry_1
_geom_angle_site_symmetry_3
_geom_angle_publ_flag
C5 N1 C1 122.62(12) . . ?
N1 C1 C2 119.76(12) . . ?
C1 C2 C3 119.30(12) . . ?
C4 C3 C2 119.59(11) . . ?
C4 C3 C6 122.03(11) . . ?
C2 C3 C6 118.39(11) . . ?
C5 C4 C3 118.89(12) . . ?
N1 C5 C4 119.84(13) . . ?
O1 C6 O2 125.39(11) . . ?
O1 C6 C3 121.58(11) . . ?
O2 C6 C3 113.02(10) . . ?
O5 N2 O3 123.60(11) . . ?
O5 N2 O4 118.92(11) . . ?
O3 N2 O4 117.47(10) . . ?

loop_
_geom_bond_atom_site_label_1
_geom_bond_atom_site_label_2
_geom_bond_distance
_geom_bond_site_symmetry_2
_geom_bond_publ_flag
N1 C5 1.3342(18) . ?
N1 C1 1.3386(17) . ?
O1 C6 1.2070(14) . ?
O2 C6 1.3191(14) . ?
O3 N2 1.2315(13) . ?
O4 N2 1.2777(13) . ?
O5 N2 1.2255(13) . ?
C1 C2 1.3676(18) . ?
C2 C3 1.3874(17) . ?
C3 C4 1.3872(16) . ?
C3 C6 1.5030(16) . ?
C4 C5 1.3767(18) . ?

loop_
_geom_hbond_atom_site_label_D
_geom_hbond_atom_site_label_H
_geom_hbond_atom_site_label_A
_geom_hbond_distance_DH
_geom_hbond_distance_HA
_geom_hbond_distance_DA
_geom_hbond_angle_DHA
_geom_hbond_site_symmetry_A
N1 H1 O4 0.96(2) 1.77(2) 2.7346(15) 178(2) 4_686
O2 H2 O4 0.88(2) 1.71(2) 2.5807(12) 170(2) .
C1 H1A O3 0.95 2.50 3.1944(17) 130 4_686
C2 H2A O5 0.95 2.46 3.3756(16) 161 1_565
C4 H4A O3 0.95 2.34 3.1761(16) 147 4_676
C4 H4A O2 0.95 2.46 2.7581(15) 98 .
C5 H5A O1 0.95 2.43 3.1515(17) 132 4_686

loop_
_geom_torsion_atom_site_label_1
_geom_torsion_atom_site_label_2
_geom_torsion_atom_site_label_3
_geom_torsion_atom_site_label_4
_geom_torsion
_geom_torsion_site_symmetry_1
_geom_torsion_site_symmetry_2
_geom_torsion_site_symmetry_3
_geom_torsion_site_symmetry_4
_geom_torsion_publ_flag
C5 N1 C1 C2 -0.25(19) . . . . ?
N1 C1 C2 C3 0.83(19) . . . . ?
C1 C2 C3 C4 -0.52(18) . . . . ?
C1 C2 C3 C6 178.99(11) . . . . ?
C2 C3 C4 C5 -0.36(18) . . . . ?
C6 C3 C4 C5 -179.84(12) . . . . ?
C1 N1 C5 C4 -0.7(2) . . . . ?
C3 C4 C5 N1 0.94(19) . . . . ?
C4 C3 C6 O1 173.04(12) . . . . ?
C2 C3 C6 O1 -6.46(17) . . . . ?
C4 C3 C6 O2 -6.46(16) . . . . ?
C2 C3 C6 O2 174.05(11) . . . . ?

loop_
_cod_related_entry_id
_cod_related_entry_database
_cod_related_entry_code
1 ChemSpider 25940754
